data_7040685
loop_
_publ_author_name
'Iturmendi, Amaia'
'Sanz Miguel, Pablo J.'
'Popoola, Saheed A.'
'Al-Saadi, Abdulaziz A'
'Iglesias, Manuel'
'Oro, Luis A.'

_publ_section_title
;
 Dimethylphosphinate bridged binuclear Rh(i) catalysts for the
 alkoxycarbonylation of aromatic C-H bonds.
;
_journal_issue 42
_journal_name_full 'Dalton transactions (Cambridge, England : 2003)'
_journal_page_first 16955
_journal_page_last 16965
_journal_paper_doi 10.1039/c6dt03010f
_journal_volume 45
_journal_year 2016
_chemical_formula_moiety 'C60 H84 N4 O6 P2 Rh2, 2(C H2 Cl2)'
_chemical_formula_sum 'C62 H88 Cl4 N4 O6 P2 Rh2'
_chemical_formula_weight 1394.92
_chemical_name_systematic
;
 ?
;
_space_group_IT_number 14
_symmetry_cell_setting monoclinic
_symmetry_space_group_name_Hall '-P 2ybc'
_symmetry_space_group_name_H-M 'P 1 21/c 1'
_atom_sites_solution_hydrogens geom
_atom_sites_solution_primary direct
_atom_sites_solution_secondary difmap
_audit_creation_date 2016-02-15T13:16:34-00:00
_audit_creation_method 'WinGX routine CIF_UPDATE'
_audit_update_record
;
2016-07-27 deposited with the CCDC.
2016-09-20 downloaded from the CCDC.
;
_cell_angle_alpha 90
_cell_angle_beta 107.3960(10)
_cell_angle_gamma 90
_cell_formula_units_Z 2
_cell_length_a 12.7954(8)
_cell_length_b 17.1516(10)
_cell_length_c 16.0830(10)
_cell_measurement_reflns_used 5375
_cell_measurement_temperature 100(2)
_cell_measurement_theta_max 21.03
_cell_measurement_theta_min 2.15
_cell_volume 3368.2(4)
_computing_cell_refinement 'Bruker SAINT'
_computing_data_collection 'Bruker APEX2'
_computing_data_reduction 'Bruker SAINT'
_computing_molecular_graphics 'Bruker SHELXTL'
_computing_publication_material 'Bruker SHELXTL'
_computing_structure_refinement 'SHELXL-97 (Sheldrick, 2008)'
_computing_structure_solution 'SHELXS-97 (Sheldrick, 2008)'
_diffrn_ambient_temperature 100(2)
_diffrn_measured_fraction_theta_full 1
_diffrn_measured_fraction_theta_max 0.957
_diffrn_measurement_device_type 'Bruker APEX-II CCD'
_diffrn_measurement_method '\f and \w scans'
_diffrn_radiation_monochromator graphite
_diffrn_radiation_type MoK\a
_diffrn_radiation_wavelength 0.71073
_diffrn_reflns_av_R_equivalents 0.1104
_diffrn_reflns_av_unetI/netI 0.0661
_diffrn_reflns_limit_h_max 17
_diffrn_reflns_limit_h_min -17
_diffrn_reflns_limit_k_max 23
_diffrn_reflns_limit_k_min -23
_diffrn_reflns_limit_l_max 21
_diffrn_reflns_limit_l_min -21
_diffrn_reflns_number 82380
_diffrn_reflns_theta_full 25
_diffrn_reflns_theta_max 28.82
_diffrn_reflns_theta_min 2.05
_exptl_absorpt_coefficient_mu 0.745
_exptl_absorpt_correction_T_max 0.894
_exptl_absorpt_correction_T_min 0.768
_exptl_absorpt_correction_type multi-scan
_exptl_absorpt_process_details sadabs
_exptl_crystal_colour colorless
_exptl_crystal_density_diffrn 1.375
_exptl_crystal_density_method 'not measured'
_exptl_crystal_description prisms
_exptl_crystal_F_000 1448
_exptl_crystal_size_max 0.2
_exptl_crystal_size_mid 0.15
_exptl_crystal_size_min 0.15
_refine_diff_density_max 1.132
_refine_diff_density_min -0.632
_refine_diff_density_rms 0.101
_refine_ls_extinction_method none
_refine_ls_goodness_of_fit_ref 1.024
_refine_ls_hydrogen_treatment constr
_refine_ls_matrix_type full
_refine_ls_number_parameters 371
_refine_ls_number_reflns 8426
_refine_ls_number_restraints 0
_refine_ls_restrained_S_all 1.024
_refine_ls_R_factor_all 0.0823
_refine_ls_R_factor_gt 0.0451
_refine_ls_shift/su_max 0.001
_refine_ls_shift/su_mean 0
_refine_ls_structure_factor_coef Fsqd
_refine_ls_weighting_details 'calc w=1/[\s^2^(Fo^2^)+(0.0238P)^2^+3.5643P] where P=(Fo^2^+2Fc^2^)/3'
_refine_ls_weighting_scheme calc
_refine_ls_wR_factor_gt 0.0758
_refine_ls_wR_factor_ref 0.089
_reflns_number_gt 5954
_reflns_number_total 8426
_reflns_threshold_expression >2sigma(I)
_cod_data_source_file c6dt03010f2.cif
_cod_data_source_block 1
_cod_depositor_comments 'Adding full bibliography for 7040683--7040686.cif.'
_cod_original_sg_symbol_H-M P2(1)/c
_cod_database_code 7040685

loop_
_symmetry_equiv_pos_as_xyz
'x, y, z'
'-x, y+1/2, -z+1/2'
'-x, -y, -z'
'x, -y-1/2, z-1/2'

loop_
_atom_site_label
_atom_site_type_symbol
_atom_site_fract_x
_atom_site_fract_y
_atom_site_fract_z
_atom_site_U_iso_or_equiv
_atom_site_adp_type
_atom_site_occupancy
_atom_site_symmetry_multiplicity
_atom_site_calc_flag
_atom_site_refinement_flags
Rh1 Rh 0.688001(19) 0.519631(14) 0.620889(15) 0.01924(7) Uani 1 1 d .
C1 C 0.7980(2) 0.57372(19) 0.60194(19) 0.0249(7) Uani 1 1 d .
O1 O 0.86384(19) 0.61122(14) 0.58458(15) 0.0354(6) Uani 1 1 d .
N11 N 0.80361(19) 0.47978(14) 0.80953(15) 0.0201(5) Uani 1 1 d .
C12 C 0.7841(2) 0.46482(17) 0.72307(19) 0.0194(6) Uani 1 1 d .
N13 N 0.8360(2) 0.39605(14) 0.72135(16) 0.0200(5) Uani 1 1 d .
C14 C 0.8867(3) 0.36912(18) 0.8051(2) 0.0250(7) Uani 1 1 d .
H14 H 0.9276 0.3223 0.8205 0.03 Uiso 1 1 calc R
C15 C 0.8670(3) 0.42144(18) 0.8600(2) 0.0255(7) Uani 1 1 d .
H15 H 0.8918 0.4192 0.9218 0.031 Uiso 1 1 calc R
C21 C 0.7804(3) 0.55231(18) 0.84744(19) 0.0251(7) Uani 1 1 d .
C22 C 0.6902(3) 0.55610(18) 0.8790(2) 0.0259(7) Uani 1 1 d .
C23 C 0.6806(3) 0.6242(2) 0.9240(2) 0.0348(8) Uani 1 1 d .
H23 H 0.6212 0.6291 0.9476 0.042 Uiso 1 1 calc R
C24 C 0.7545(3) 0.6841(2) 0.9351(2) 0.0410(9) Uani 1 1 d .
H24 H 0.7462 0.7292 0.9667 0.049 Uiso 1 1 calc R
C25 C 0.8410(3) 0.6792(2) 0.9006(2) 0.0364(9) Uani 1 1 d .
H25 H 0.8904 0.7217 0.9074 0.044 Uiso 1 1 calc R
C26 C 0.8567(3) 0.61283(19) 0.8561(2) 0.0276(7) Uani 1 1 d .
C31 C 0.8489(3) 0.36066(17) 0.64330(19) 0.0214(6) Uani 1 1 d .
C32 C 0.9399(3) 0.38256(18) 0.6179(2) 0.0249(7) Uani 1 1 d .
C33 C 0.9490(3) 0.34943(19) 0.5410(2) 0.0302(8) Uani 1 1 d .
H33 H 1.0094 0.3629 0.521 0.036 Uiso 1 1 calc R
C34 C 0.8711(3) 0.29712(19) 0.4934(2) 0.0321(8) Uani 1 1 d .
H34 H 0.8778 0.2759 0.4406 0.039 Uiso 1 1 calc R
C35 C 0.7843(3) 0.27585(19) 0.5222(2) 0.0306(8) Uani 1 1 d .
H35 H 0.7321 0.2396 0.4891 0.037 Uiso 1 1 calc R
C36 C 0.7711(3) 0.30615(18) 0.5985(2) 0.0243(7) Uani 1 1 d .
P41 P 0.43787(6) 0.45572(5) 0.58288(5) 0.02189(18) Uani 1 1 d .
O41 O 0.55577(16) 0.45985(12) 0.64114(13) 0.0246(5) Uani 1 1 d .
O42 O 0.42465(16) 0.43026(12) 0.48970(13) 0.0221(5) Uani 1 1 d .
C43 C 0.3693(3) 0.54695(18) 0.5844(2) 0.0255(7) Uani 1 1 d .
H431 H 0.4017 0.5872 0.5566 0.038 Uiso 1 1 calc R
H432 H 0.3776 0.5619 0.6448 0.038 Uiso 1 1 calc R
H433 H 0.2914 0.5414 0.5526 0.038 Uiso 1 1 calc R
C44 C 0.3690(3) 0.38650(19) 0.6318(2) 0.0288(7) Uani 1 1 d .
H441 H 0.405 0.3356 0.6355 0.043 Uiso 1 1 calc R
H442 H 0.2924 0.3819 0.5961 0.043 Uiso 1 1 calc R
H443 H 0.3722 0.4042 0.6904 0.043 Uiso 1 1 calc R
C221 C 0.6094(3) 0.4900(2) 0.8681(2) 0.0299(7) Uani 1 1 d .
H221 H 0.6177 0.4555 0.8203 0.036 Uiso 1 1 calc R
C222 C 0.6337(3) 0.4416(2) 0.9510(3) 0.0486(10) Uani 1 1 d .
H222 H 0.7074 0.4194 0.9643 0.073 Uiso 1 1 calc R
H223 H 0.5799 0.3993 0.9427 0.073 Uiso 1 1 calc R
H224 H 0.6292 0.4748 0.9994 0.073 Uiso 1 1 calc R
C223 C 0.4914(3) 0.5192(2) 0.8423(2) 0.0425(9) Uani 1 1 d .
H225 H 0.4774 0.5519 0.7901 0.064 Uiso 1 1 calc R
H226 H 0.4798 0.5499 0.8902 0.064 Uiso 1 1 calc R
H227 H 0.4413 0.4746 0.8301 0.064 Uiso 1 1 calc R
C261 C 0.9526(3) 0.6072(2) 0.8196(2) 0.0290(8) Uani 1 1 d .
H261 H 0.9341 0.5663 0.7731 0.035 Uiso 1 1 calc R
C262 C 0.9733(3) 0.6829(2) 0.7774(2) 0.0354(8) Uani 1 1 d .
H262 H 0.9044 0.7018 0.7372 0.053 Uiso 1 1 calc R
H263 H 1.0261 0.6735 0.7452 0.053 Uiso 1 1 calc R
H264 H 1.0028 0.7221 0.8226 0.053 Uiso 1 1 calc R
C263 C 1.0567(3) 0.5806(2) 0.8889(2) 0.0406(9) Uani 1 1 d .
H265 H 1.0422 0.5319 0.9153 0.061 Uiso 1 1 calc R
H266 H 1.0797 0.6208 0.934 0.061 Uiso 1 1 calc R
H267 H 1.115 0.5722 0.8619 0.061 Uiso 1 1 calc R
C321 C 1.0284(3) 0.43657(19) 0.6726(2) 0.0302(8) Uani 1 1 d .
H321 H 0.994 0.4698 0.7084 0.036 Uiso 1 1 calc R
C322 C 1.1206(3) 0.3896(2) 0.7360(2) 0.0384(9) Uani 1 1 d .
H322 H 1.0902 0.3581 0.7741 0.058 Uiso 1 1 calc R
H323 H 1.1758 0.4254 0.7714 0.058 Uiso 1 1 calc R
H324 H 1.1547 0.3552 0.7028 0.058 Uiso 1 1 calc R
C323 C 1.0780(3) 0.4910(2) 0.6194(3) 0.0408(9) Uani 1 1 d .
H325 H 1.0194 0.5203 0.5779 0.061 Uiso 1 1 calc R
H326 H 1.1181 0.4602 0.5876 0.061 Uiso 1 1 calc R
H327 H 1.1284 0.5275 0.6586 0.061 Uiso 1 1 calc R
C361 C 0.6803(3) 0.27780(19) 0.6341(2) 0.0272(7) Uani 1 1 d .
H361 H 0.6652 0.3199 0.672 0.033 Uiso 1 1 calc R
C362 C 0.5737(3) 0.2593(2) 0.5641(2) 0.0362(8) Uani 1 1 d .
H362 H 0.5481 0.3058 0.5284 0.054 Uiso 1 1 calc R
H363 H 0.5184 0.2433 0.5917 0.054 Uiso 1 1 calc R
H364 H 0.5859 0.217 0.5272 0.054 Uiso 1 1 calc R
C363 C 0.7191(3) 0.2056(2) 0.6911(2) 0.0375(9) Uani 1 1 d .
H365 H 0.7837 0.219 0.7397 0.056 Uiso 1 1 calc R
H366 H 0.7382 0.1643 0.6561 0.056 Uiso 1 1 calc R
H367 H 0.6604 0.1874 0.7138 0.056 Uiso 1 1 calc R
Cl51 Cl 0.33216(8) 0.27765(7) 0.86964(7) 0.0530(3) Uani 1 1 d .
C52 C 0.3981(3) 0.2075(2) 0.8245(3) 0.0463(10) Uani 1 1 d .
H521 H 0.3481 0.1903 0.7677 0.056 Uiso 1 1 calc R
H522 H 0.4154 0.1615 0.8634 0.056 Uiso 1 1 calc R
Cl53 Cl 0.51958(8) 0.24365(6) 0.80910(7) 0.0489(3) Uani 1 1 d .

loop_
_atom_site_aniso_label
_atom_site_aniso_U_11
_atom_site_aniso_U_22
_atom_site_aniso_U_33
_atom_site_aniso_U_23
_atom_site_aniso_U_13
_atom_site_aniso_U_12
Rh1 0.01711(11) 0.02031(12) 0.02033(12) 0.00044(11) 0.00562(9) 0.00055(10)
C1 0.0201(16) 0.0307(18) 0.0208(16) 0.0002(13) 0.0013(13) 0.0045(14)
O1 0.0281(13) 0.0426(15) 0.0361(14) 0.0065(11) 0.0103(11) -0.0076(11)
N11 0.0221(13) 0.0180(12) 0.0206(12) 0.0027(11) 0.0068(10) 0.0025(11)
C12 0.0148(14) 0.0205(16) 0.0241(15) -0.0021(12) 0.0079(12) -0.0048(11)
N13 0.0207(13) 0.0205(13) 0.0205(13) 0.0022(10) 0.0085(11) 0.0023(10)
C14 0.0269(17) 0.0233(17) 0.0249(17) 0.0038(13) 0.0077(14) 0.0002(13)
C15 0.0306(18) 0.0244(17) 0.0212(16) 0.0034(13) 0.0073(14) -0.0003(14)
C21 0.0330(18) 0.0205(16) 0.0195(15) 0.0004(13) 0.0045(13) 0.0024(14)
C22 0.0348(19) 0.0216(16) 0.0222(16) 0.0023(13) 0.0099(14) 0.0037(14)
C23 0.046(2) 0.031(2) 0.034(2) -0.0009(16) 0.0231(18) 0.0064(17)
C24 0.064(3) 0.0257(19) 0.040(2) -0.0064(16) 0.025(2) 0.0002(18)
C25 0.052(2) 0.0235(18) 0.037(2) -0.0042(15) 0.0186(18) -0.0094(16)
C26 0.0337(19) 0.0277(18) 0.0217(16) -0.0021(13) 0.0085(14) -0.0002(15)
C31 0.0268(17) 0.0186(15) 0.0212(15) 0.0027(12) 0.0107(13) 0.0074(13)
C32 0.0254(17) 0.0207(16) 0.0314(18) 0.0061(13) 0.0125(14) 0.0083(13)
C33 0.036(2) 0.0268(18) 0.0359(19) 0.0071(15) 0.0225(16) 0.0080(15)
C34 0.046(2) 0.0273(19) 0.0268(18) 0.0021(14) 0.0161(16) 0.0140(16)
C35 0.035(2) 0.0253(18) 0.0291(18) -0.0033(14) 0.0064(15) 0.0061(15)
C36 0.0239(17) 0.0223(16) 0.0266(17) 0.0019(13) 0.0075(14) 0.0068(13)
P41 0.0179(4) 0.0255(4) 0.0225(4) 0.0020(3) 0.0064(3) -0.0002(3)
O41 0.0183(11) 0.0331(13) 0.0215(11) 0.0053(9) 0.0046(9) -0.0029(9)
O42 0.0178(11) 0.0253(12) 0.0218(11) 0.0027(9) 0.0038(9) 0.0029(9)
C43 0.0231(16) 0.0283(17) 0.0257(17) -0.0030(13) 0.0083(13) -0.0012(13)
C44 0.0214(17) 0.0319(19) 0.0333(19) 0.0059(15) 0.0082(14) -0.0018(14)
C221 0.0311(18) 0.0317(19) 0.0315(18) -0.0015(15) 0.0166(15) 0.0019(15)
C222 0.045(2) 0.043(2) 0.057(3) 0.017(2) 0.015(2) -0.0040(19)
C223 0.036(2) 0.057(3) 0.036(2) 0.000(2) 0.0128(16) 0.004(2)
C261 0.0317(19) 0.0296(19) 0.0255(17) -0.0044(14) 0.0082(15) -0.0067(15)
C262 0.039(2) 0.033(2) 0.034(2) 0.0000(16) 0.0119(17) -0.0115(16)
C263 0.036(2) 0.045(2) 0.038(2) 0.0077(18) 0.0064(17) -0.0082(18)
C321 0.0295(18) 0.0240(18) 0.043(2) 0.0001(15) 0.0196(16) 0.0006(14)
C322 0.029(2) 0.042(2) 0.043(2) 0.0071(17) 0.0089(17) -0.0022(16)
C323 0.036(2) 0.034(2) 0.057(2) 0.0076(18) 0.0206(18) -0.0025(17)
C361 0.0224(17) 0.0251(17) 0.0351(19) -0.0070(14) 0.0101(14) 0.0013(14)
C362 0.0296(19) 0.030(2) 0.047(2) -0.0080(16) 0.0078(17) 0.0002(15)
C363 0.033(2) 0.037(2) 0.048(2) 0.0077(17) 0.0194(18) 0.0004(16)
Cl51 0.0414(6) 0.0656(7) 0.0516(6) -0.0017(5) 0.0131(5) 0.0170(5)
C52 0.048(2) 0.043(2) 0.053(3) -0.003(2) 0.022(2) -0.0046(19)
Cl53 0.0466(6) 0.0563(7) 0.0496(6) 0.0149(5) 0.0233(5) 0.0059(5)

loop_
_atom_type_symbol
_atom_type_description
_atom_type_scat_dispersion_real
_atom_type_scat_dispersion_imag
_atom_type_scat_source
C C 0.0033 0.0016 'International Tables Vol C Tables 4.2.6.8 and 6.1.1.4'
H H 0 0 'International Tables Vol C Tables 4.2.6.8 and 6.1.1.4'
N N 0.0061 0.0033 'International Tables Vol C Tables 4.2.6.8 and 6.1.1.4'
O O 0.0106 0.006 'International Tables Vol C Tables 4.2.6.8 and 6.1.1.4'
P P 0.1023 0.0942 'International Tables Vol C Tables 4.2.6.8 and 6.1.1.4'
Cl Cl 0.1484 0.1585 'International Tables Vol C Tables 4.2.6.8 and 6.1.1.4'
Rh Rh -1.1178 0.9187 'International Tables Vol C Tables 4.2.6.8 and 6.1.1.4'

loop_
_geom_angle_atom_site_label_1
_geom_angle_atom_site_label_2
_geom_angle_atom_site_label_3
_geom_angle
_geom_angle_site_symmetry_3
C1 Rh1 C12 93.63(12) .
C1 Rh1 O41 177.92(12) .
C12 Rh1 O41 88.17(10) .
C1 Rh1 O42 91.10(11) 3_666
C12 Rh1 O42 174.82(10) 3_666
O41 Rh1 O42 87.15(8) 3_666
O1 C1 Rh1 175.1(3) .
C12 N11 C15 111.0(2) .
C12 N11 C21 126.2(2) .
C15 N11 C21 121.9(2) .
N13 C12 N11 104.0(2) .
N13 C12 Rh1 125.7(2) .
N11 C12 Rh1 129.8(2) .
C12 N13 C14 111.0(2) .
C12 N13 C31 124.4(2) .
C14 N13 C31 124.1(2) .
C15 C14 N13 107.0(3) .
C15 C14 H14 126.5 .
N13 C14 H14 126.5 .
C14 C15 N11 106.9(3) .
C14 C15 H15 126.5 .
N11 C15 H15 126.5 .
C22 C21 C26 123.8(3) .
C22 C21 N11 119.2(3) .
C26 C21 N11 116.8(3) .
C21 C22 C23 115.9(3) .
C21 C22 C221 122.4(3) .
C23 C22 C221 121.7(3) .
C24 C23 C22 122.0(3) .
C24 C23 H23 119 .
C22 C23 H23 119 .
C23 C24 C25 120.5(3) .
C23 C24 H24 119.8 .
C25 C24 H24 119.8 .
C24 C25 C26 120.8(3) .
C24 C25 H25 119.6 .
C26 C25 H25 119.6 .
C25 C26 C21 117.0(3) .
C25 C26 C261 120.7(3) .
C21 C26 C261 122.3(3) .
C32 C31 C36 123.9(3) .
C32 C31 N13 117.6(3) .
C36 C31 N13 118.5(3) .
C31 C32 C33 116.6(3) .
C31 C32 C321 122.4(3) .
C33 C32 C321 121.0(3) .
C34 C33 C32 121.0(3) .
C34 C33 H33 119.5 .
C32 C33 H33 119.5 .
C35 C34 C33 120.3(3) .
C35 C34 H34 119.9 .
C33 C34 H34 119.9 .
C34 C35 C36 121.5(3) .
C34 C35 H35 119.2 .
C36 C35 H35 119.2 .
C35 C36 C31 116.7(3) .
C35 C36 C361 121.5(3) .
C31 C36 C361 121.8(3) .
O42 P41 O41 114.70(12) .
O42 P41 C44 108.51(14) .
O41 P41 C44 106.69(14) .
O42 P41 C43 110.62(13) .
O41 P41 C43 110.44(14) .
C44 P41 C43 105.36(15) .
P41 O41 Rh1 128.92(12) .
P41 O42 Rh1 124.10(12) 3_666
P41 C43 H431 109.5 .
P41 C43 H432 109.5 .
H431 C43 H432 109.5 .
P41 C43 H433 109.5 .
H431 C43 H433 109.5 .
H432 C43 H433 109.5 .
P41 C44 H441 109.5 .
P41 C44 H442 109.5 .
H441 C44 H442 109.5 .
P41 C44 H443 109.5 .
H441 C44 H443 109.5 .
H442 C44 H443 109.5 .
C22 C221 C222 110.8(3) .
C22 C221 C223 111.9(3) .
C222 C221 C223 110.0(3) .
C22 C221 H221 108 .
C222 C221 H221 108 .
C223 C221 H221 108 .
C221 C222 H222 109.5 .
C221 C222 H223 109.5 .
H222 C222 H223 109.5 .
C221 C222 H224 109.5 .
H222 C222 H224 109.5 .
H223 C222 H224 109.5 .
C221 C223 H225 109.5 .
C221 C223 H226 109.5 .
H225 C223 H226 109.5 .
C221 C223 H227 109.5 .
H225 C223 H227 109.5 .
H226 C223 H227 109.5 .
C26 C261 C262 112.8(3) .
C26 C261 C263 111.6(3) .
C262 C261 C263 110.4(3) .
C26 C261 H261 107.3 .
C262 C261 H261 107.3 .
C263 C261 H261 107.3 .
C261 C262 H262 109.5 .
C261 C262 H263 109.5 .
H262 C262 H263 109.5 .
C261 C262 H264 109.5 .
H262 C262 H264 109.5 .
H263 C262 H264 109.5 .
C261 C263 H265 109.5 .
C261 C263 H266 109.5 .
H265 C263 H266 109.5 .
C261 C263 H267 109.5 .
H265 C263 H267 109.5 .
H266 C263 H267 109.5 .
C32 C321 C323 114.2(3) .
C32 C321 C322 110.8(3) .
C323 C321 C322 109.0(3) .
C32 C321 H321 107.5 .
C323 C321 H321 107.5 .
C322 C321 H321 107.5 .
C321 C322 H322 109.5 .
C321 C322 H323 109.5 .
H322 C322 H323 109.5 .
C321 C322 H324 109.5 .
H322 C322 H324 109.5 .
H323 C322 H324 109.5 .
C321 C323 H325 109.5 .
C321 C323 H326 109.5 .
H325 C323 H326 109.5 .
C321 C323 H327 109.5 .
H325 C323 H327 109.5 .
H326 C323 H327 109.5 .
C36 C361 C362 113.9(3) .
C36 C361 C363 109.6(3) .
C362 C361 C363 109.5(3) .
C36 C361 H361 107.9 .
C362 C361 H361 107.9 .
C363 C361 H361 107.9 .
C361 C362 H362 109.5 .
C361 C362 H363 109.5 .
H362 C362 H363 109.5 .
C361 C362 H364 109.5 .
H362 C362 H364 109.5 .
H363 C362 H364 109.5 .
C361 C363 H365 109.5 .
C361 C363 H366 109.5 .
H365 C363 H366 109.5 .
C361 C363 H367 109.5 .
H365 C363 H367 109.5 .
H366 C363 H367 109.5 .
Cl51 C52 Cl53 111.9(2) .
Cl51 C52 H521 109.2 .
Cl53 C52 H521 109.2 .
Cl51 C52 H522 109.2 .
Cl53 C52 H522 109.2 .
H521 C52 H522 107.9 .

loop_
_geom_bond_atom_site_label_1
_geom_bond_atom_site_label_2
_geom_bond_distance
_geom_bond_site_symmetry_2
Rh1 C1 1.786(3) .
Rh1 C12 1.972(3) .
Rh1 O41 2.086(2) .
Rh1 O42 2.109(2) 3_666
C1 O1 1.158(4) .
N11 C12 1.362(4) .
N11 C15 1.387(4) .
N11 C21 1.455(4) .
C12 N13 1.358(4) .
N13 C14 1.388(4) .
N13 C31 1.448(4) .
C14 C15 1.334(4) .
C14 H14 0.95 .
C15 H15 0.95 .
C21 C22 1.395(4) .
C21 C26 1.403(4) .
C22 C23 1.398(4) .
C22 C221 1.508(5) .
C23 C24 1.371(5) .
C23 H23 0.95 .
C24 C25 1.380(5) .
C24 H24 0.95 .
C25 C26 1.391(4) .
C25 H25 0.95 .
C26 C261 1.513(4) .
C31 C32 1.395(4) .
C31 C36 1.399(4) .
C32 C33 1.397(4) .
C32 C321 1.523(5) .
C33 C34 1.389(5) .
C33 H33 0.95 .
C34 C35 1.374(5) .
C34 H34 0.95 .
C35 C36 1.390(4) .
C35 H35 0.95 .
C36 C361 1.520(4) .
P41 O42 1.521(2) .
P41 O41 1.521(2) .
P41 C44 1.794(3) .
P41 C43 1.797(3) .
O42 Rh1 2.109(2) 3_666
C43 H431 0.98 .
C43 H432 0.98 .
C43 H433 0.98 .
C44 H441 0.98 .
C44 H442 0.98 .
C44 H443 0.98 .
C221 C222 1.523(5) .
C221 C223 1.526(5) .
C221 H221 1 .
C222 H222 0.98 .
C222 H223 0.98 .
C222 H224 0.98 .
C223 H225 0.98 .
C223 H226 0.98 .
C223 H227 0.98 .
C261 C262 1.526(4) .
C261 C263 1.528(5) .
C261 H261 1 .
C262 H262 0.98 .
C262 H263 0.98 .
C262 H264 0.98 .
C263 H265 0.98 .
C263 H266 0.98 .
C263 H267 0.98 .
C321 C323 1.527(4) .
C321 C322 1.537(5) .
C321 H321 1 .
C322 H322 0.98 .
C322 H323 0.98 .
C322 H324 0.98 .
C323 H325 0.98 .
C323 H326 0.98 .
C323 H327 0.98 .
C361 C362 1.520(4) .
C361 C363 1.532(5) .
C361 H361 1 .
C362 H362 0.98 .
C362 H363 0.98 .
C362 H364 0.98 .
C363 H365 0.98 .
C363 H366 0.98 .
C363 H367 0.98 .
Cl51 C52 1.748(4) .
C52 Cl53 1.758(4) .
C52 H521 0.99 .
C52 H522 0.99 .
